data_4104640
loop_
_publ_author_name
'Dan Zhao'
'Daqiang Yuan'
'Daofeng Sun'
'Hong-Cai Zhou'

_publ_section_title
;
 Stabilization of Metal-Organic Frameworks with High Surface Areas by the
 Incorporation of Mesocavities with Microwindows
;
_journal_name_full 'Journal of the American Chemical Society'
_journal_page_first 9186
_journal_page_last 9188
_journal_paper_doi 10.1021/ja901109t
_journal_volume 131
_journal_year 2009
_chemical_formula_moiety 'C12 H6 O5 Zn'
_chemical_formula_sum 'C12 H6 O5 Zn'
_chemical_formula_weight 295.54
_chemical_name_systematic
; 
 ? 
;
_space_group_IT_number 225
_symmetry_cell_setting cubic
_symmetry_space_group_name_Hall '-F 4 2 3'
_symmetry_space_group_name_H-M 'F m -3 m'
_atom_sites_solution_hydrogens geom
_atom_sites_solution_primary direct
_atom_sites_solution_secondary difmap
_audit_creation_method SHELXL-97
_cell_angle_alpha 90.00
_cell_angle_beta 90.00
_cell_angle_gamma 90.00
_cell_formula_units_Z 96
_cell_length_a 42.8434(3)
_cell_length_b 42.8434(3)
_cell_length_c 42.8434(3)
_cell_measurement_reflns_used 9915
_cell_measurement_temperature 173(2)
_cell_measurement_theta_max 41.771
_cell_measurement_theta_min 2.917
_cell_volume 78641.5(10)
_computing_cell_refinement 'Bruker AXS SAINT (v 7.34A, Bruker 2003)'
_computing_data_collection 'Proteum II (v 2.2, Bruker 2007)'
_computing_data_reduction 'Bruker AXS SAINT (v 7.34A, Bruker 2003)'
_computing_structure_refinement 'SHELXL-97 (Sheldrick, 1997)'
_computing_structure_solution 'SHELXS-97 (Sheldrick, 1990)'
_diffrn_ambient_temperature 173(2)
_diffrn_measured_fraction_theta_full 0.987
_diffrn_measured_fraction_theta_max 0.987
_diffrn_measurement_device_type 'Bruker three circle diffractometer'
_diffrn_measurement_method 'omega scan'
_diffrn_radiation_monochromator 'mirror system'
_diffrn_radiation_source 'rotating anode'
_diffrn_radiation_type CuK\a
_diffrn_radiation_wavelength 1.54178
_diffrn_reflns_av_R_equivalents 0.0377
_diffrn_reflns_av_sigmaI/netI 0.0120
_diffrn_reflns_limit_h_max 17
_diffrn_reflns_limit_h_min -37
_diffrn_reflns_limit_k_max 21
_diffrn_reflns_limit_k_min -37
_diffrn_reflns_limit_l_max 24
_diffrn_reflns_limit_l_min -37
_diffrn_reflns_number 44736
_diffrn_reflns_theta_full 41.93
_diffrn_reflns_theta_max 41.93
_diffrn_reflns_theta_min 1.79
_exptl_absorpt_coefficient_mu 1.086
_exptl_absorpt_correction_T_max 0.8808
_exptl_absorpt_correction_T_min 0.8541
_exptl_absorpt_correction_type multi-scan
_exptl_crystal_colour colorless
_exptl_crystal_density_diffrn 0.599
_exptl_crystal_description block
_exptl_crystal_F_000 14208
_exptl_crystal_size_max 0.15
_exptl_crystal_size_mid 0.13
_exptl_crystal_size_min 0.12
_refine_diff_density_max 0.349
_refine_diff_density_min -0.301
_refine_diff_density_rms 0.045
_refine_ls_extinction_method none
_refine_ls_goodness_of_fit_ref 1.115
_refine_ls_hydrogen_treatment constr
_refine_ls_matrix_type full
_refine_ls_number_parameters 98
_refine_ls_number_reflns 1381
_refine_ls_number_restraints 9
_refine_ls_restrained_S_all 1.114
_refine_ls_R_factor_all 0.0509
_refine_ls_R_factor_gt 0.0501
_refine_ls_shift/su_max 0.000
_refine_ls_shift/su_mean 0.000
_refine_ls_structure_factor_coef Fsqd
_refine_ls_weighting_details 'calc w=1/[\s^2^(Fo^2^)+(0.1031P)^2^+187.4808P] where P=(Fo^2^+2Fc^2^)/3'
_refine_ls_weighting_scheme calc
_refine_ls_wR_factor_gt 0.1588
_refine_ls_wR_factor_ref 0.1600
_reflns_number_gt 1325
_reflns_number_total 1381
_reflns_threshold_expression >2sigma(I)
_cod_data_source_file ja901109t_si_002.cif
_cod_data_source_block PCN-60
_cod_database_code 4104640

loop_
_symmetry_equiv_pos_as_xyz
'x, y, z'
'-y, x, z'
'-x, -y, z'
'y, -x, z'
'x, -z, y'
'x, -y, -z'
'x, z, -y'
'z, y, -x'
'-x, y, -z'
'-z, y, x'
'z, x, y'
'y, z, x'
'-y, -z, x'
'z, -x, -y'
'-y, z, -x'
'-z, -x, y'
'-z, x, -y'
'y, -z, -x'
'y, x, -z'
'-y, -x, -z'
'-x, z, y'
'-x, -z, -y'
'z, -y, x'
'-z, -y, -x'
'x, y+1/2, z+1/2'
'-y, x+1/2, z+1/2'
'-x, -y+1/2, z+1/2'
'y, -x+1/2, z+1/2'
'x, -z+1/2, y+1/2'
'x, -y+1/2, -z+1/2'
'x, z+1/2, -y+1/2'
'z, y+1/2, -x+1/2'
'-x, y+1/2, -z+1/2'
'-z, y+1/2, x+1/2'
'z, x+1/2, y+1/2'
'y, z+1/2, x+1/2'
'-y, -z+1/2, x+1/2'
'z, -x+1/2, -y+1/2'
'-y, z+1/2, -x+1/2'
'-z, -x+1/2, y+1/2'
'-z, x+1/2, -y+1/2'
'y, -z+1/2, -x+1/2'
'y, x+1/2, -z+1/2'
'-y, -x+1/2, -z+1/2'
'-x, z+1/2, y+1/2'
'-x, -z+1/2, -y+1/2'
'z, -y+1/2, x+1/2'
'-z, -y+1/2, -x+1/2'
'x+1/2, y, z+1/2'
'-y+1/2, x, z+1/2'
'-x+1/2, -y, z+1/2'
'y+1/2, -x, z+1/2'
'x+1/2, -z, y+1/2'
'x+1/2, -y, -z+1/2'
'x+1/2, z, -y+1/2'
'z+1/2, y, -x+1/2'
'-x+1/2, y, -z+1/2'
'-z+1/2, y, x+1/2'
'z+1/2, x, y+1/2'
'y+1/2, z, x+1/2'
'-y+1/2, -z, x+1/2'
'z+1/2, -x, -y+1/2'
'-y+1/2, z, -x+1/2'
'-z+1/2, -x, y+1/2'
'-z+1/2, x, -y+1/2'
'y+1/2, -z, -x+1/2'
'y+1/2, x, -z+1/2'
'-y+1/2, -x, -z+1/2'
'-x+1/2, z, y+1/2'
'-x+1/2, -z, -y+1/2'
'z+1/2, -y, x+1/2'
'-z+1/2, -y, -x+1/2'
'x+1/2, y+1/2, z'
'-y+1/2, x+1/2, z'
'-x+1/2, -y+1/2, z'
'y+1/2, -x+1/2, z'
'x+1/2, -z+1/2, y'
'x+1/2, -y+1/2, -z'
'x+1/2, z+1/2, -y'
'z+1/2, y+1/2, -x'
'-x+1/2, y+1/2, -z'
'-z+1/2, y+1/2, x'
'z+1/2, x+1/2, y'
'y+1/2, z+1/2, x'
'-y+1/2, -z+1/2, x'
'z+1/2, -x+1/2, -y'
'-y+1/2, z+1/2, -x'
'-z+1/2, -x+1/2, y'
'-z+1/2, x+1/2, -y'
'y+1/2, -z+1/2, -x'
'y+1/2, x+1/2, -z'
'-y+1/2, -x+1/2, -z'
'-x+1/2, z+1/2, y'
'-x+1/2, -z+1/2, -y'
'z+1/2, -y+1/2, x'
'-z+1/2, -y+1/2, -x'
'-x, -y, -z'
'y, -x, -z'
'x, y, -z'
'-y, x, -z'
'-x, z, -y'
'-x, y, z'
'-x, -z, y'
'-z, -y, x'
'x, -y, z'
'z, -y, -x'
'-z, -x, -y'
'-y, -z, -x'
'y, z, -x'
'-z, x, y'
'y, -z, x'
'z, x, -y'
'z, -x, y'
'-y, z, x'
'-y, -x, z'
'y, x, z'
'x, -z, -y'
'x, z, y'
'-z, y, -x'
'z, y, x'
'-x, -y+1/2, -z+1/2'
'y, -x+1/2, -z+1/2'
'x, y+1/2, -z+1/2'
'-y, x+1/2, -z+1/2'
'-x, z+1/2, -y+1/2'
'-x, y+1/2, z+1/2'
'-x, -z+1/2, y+1/2'
'-z, -y+1/2, x+1/2'
'x, -y+1/2, z+1/2'
'z, -y+1/2, -x+1/2'
'-z, -x+1/2, -y+1/2'
'-y, -z+1/2, -x+1/2'
'y, z+1/2, -x+1/2'
'-z, x+1/2, y+1/2'
'y, -z+1/2, x+1/2'
'z, x+1/2, -y+1/2'
'z, -x+1/2, y+1/2'
'-y, z+1/2, x+1/2'
'-y, -x+1/2, z+1/2'
'y, x+1/2, z+1/2'
'x, -z+1/2, -y+1/2'
'x, z+1/2, y+1/2'
'-z, y+1/2, -x+1/2'
'z, y+1/2, x+1/2'
'-x+1/2, -y, -z+1/2'
'y+1/2, -x, -z+1/2'
'x+1/2, y, -z+1/2'
'-y+1/2, x, -z+1/2'
'-x+1/2, z, -y+1/2'
'-x+1/2, y, z+1/2'
'-x+1/2, -z, y+1/2'
'-z+1/2, -y, x+1/2'
'x+1/2, -y, z+1/2'
'z+1/2, -y, -x+1/2'
'-z+1/2, -x, -y+1/2'
'-y+1/2, -z, -x+1/2'
'y+1/2, z, -x+1/2'
'-z+1/2, x, y+1/2'
'y+1/2, -z, x+1/2'
'z+1/2, x, -y+1/2'
'z+1/2, -x, y+1/2'
'-y+1/2, z, x+1/2'
'-y+1/2, -x, z+1/2'
'y+1/2, x, z+1/2'
'x+1/2, -z, -y+1/2'
'x+1/2, z, y+1/2'
'-z+1/2, y, -x+1/2'
'z+1/2, y, x+1/2'
'-x+1/2, -y+1/2, -z'
'y+1/2, -x+1/2, -z'
'x+1/2, y+1/2, -z'
'-y+1/2, x+1/2, -z'
'-x+1/2, z+1/2, -y'
'-x+1/2, y+1/2, z'
'-x+1/2, -z+1/2, y'
'-z+1/2, -y+1/2, x'
'x+1/2, -y+1/2, z'
'z+1/2, -y+1/2, -x'
'-z+1/2, -x+1/2, -y'
'-y+1/2, -z+1/2, -x'
'y+1/2, z+1/2, -x'
'-z+1/2, x+1/2, y'
'y+1/2, -z+1/2, x'
'z+1/2, x+1/2, -y'
'z+1/2, -x+1/2, y'
'-y+1/2, z+1/2, x'
'-y+1/2, -x+1/2, z'
'y+1/2, x+1/2, z'
'x+1/2, -z+1/2, -y'
'x+1/2, z+1/2, y'
'-z+1/2, y+1/2, -x'
'z+1/2, y+1/2, x'

loop_
_atom_site_label
_atom_site_type_symbol
_atom_site_fract_x
_atom_site_fract_y
_atom_site_fract_z
_atom_site_U_iso_or_equiv
_atom_site_adp_type
_atom_site_occupancy
_atom_site_symmetry_multiplicity
_atom_site_calc_flag
_atom_site_refinement_flags
Zn1 Zn 0.0000 0.128867(18) 0.128867(18) 0.0922(7) Uani 1 4 d S
Zn2 Zn 0.0000 0.178895(18) 0.178895(18) 0.0897(7) Uani 1 4 d S
O1 O 0.03285(9) 0.11240(10) 0.15858(10) 0.1311(14) Uani 1 1 d .
O2 O 0.03261(9) 0.14855(10) 0.19513(10) 0.1320(14) Uani 1 1 d .
O3 O 0.0000 0.21360(10) 0.21360(10) 0.137(2) Uani 1 4 d S
O4 O 0.0000 0.09267(12) 0.09267(12) 0.166(3) Uani 1 4 d S
C1 C 0.04303(15) 0.12395(15) 0.18335(16) 0.1142(18) Uani 1 1 d D
C2 C 0.08203(11) 0.08203(11) 0.18454(19) 0.114(2) Uani 1 2 d SD
H2 H 0.0740 0.0740 0.1655 0.137 Uiso 1 2 calc SR
C3 C 0.06856(11) 0.10769(11) 0.19891(14) 0.1207(19) Uani 1 1 d D
C4 C 0.07838(14) 0.11822(14) 0.22816(17) 0.163(3) Uani 1 1 d D
H4 H 0.0684 0.1355 0.2378 0.196 Uiso 1 1 calc R
C5 C 0.10298(15) 0.10298(15) 0.2428(3) 0.183(5) Uani 1 2 d SD
C6 C 0.11298(19) 0.11298(19) 0.2709(3) 0.265(9) Uani 1 2 d SD
C7 C 0.1221(2) 0.1221(2) 0.2961(4) 0.256(8) Uani 1 2 d SD
C8 C 0.13372(19) 0.13372(19) 0.3273(2) 0.291(10) Uani 1 2 d SD
C9 C 0.1195(3) 0.1594(2) 0.3406(2) 0.320(12) Uani 1 2 d SD
H9 H 0.1006 0.1675 0.3325 0.384 Uiso 1 2 calc SR

loop_
_atom_site_aniso_label
_atom_site_aniso_U_11
_atom_site_aniso_U_22
_atom_site_aniso_U_33
_atom_site_aniso_U_23
_atom_site_aniso_U_13
_atom_site_aniso_U_12
Zn1 0.0835(9) 0.0965(8) 0.0965(8) -0.0312(6) 0.000 0.000
Zn2 0.0819(9) 0.0935(8) 0.0935(8) -0.0284(6) 0.000 0.000
O1 0.115(3) 0.145(3) 0.133(3) -0.017(3) -0.024(3) 0.029(2)
O2 0.116(3) 0.126(3) 0.155(4) -0.024(3) -0.038(2) 0.029(2)
O3 0.166(6) 0.123(3) 0.123(3) -0.035(4) 0.000 0.000
O4 0.246(10) 0.126(4) 0.126(4) -0.025(5) 0.000 0.000
C1 0.101(5) 0.112(5) 0.130(5) -0.025(5) -0.003(4) 0.004(4)
C2 0.098(3) 0.098(3) 0.147(7) -0.011(3) -0.011(3) 0.023(5)
C3 0.092(4) 0.117(4) 0.154(6) -0.013(5) -0.039(4) 0.027(4)
C4 0.138(5) 0.167(6) 0.185(7) -0.065(5) -0.085(6) 0.051(4)
C5 0.183(6) 0.183(6) 0.184(10) -0.096(7) -0.096(7) 0.057(8)
C6 0.273(11) 0.273(11) 0.249(14) -0.174(12) -0.174(12) 0.161(11)
C7 0.242(11) 0.242(11) 0.284(16) -0.100(11) -0.100(11) 0.169(11)
C8 0.308(12) 0.308(12) 0.256(14) -0.210(12) -0.210(12) 0.195(14)
C9 0.347(19) 0.307(13) 0.307(13) -0.216(16) -0.226(14) 0.226(14)

loop_
_atom_type_symbol
_atom_type_description
_atom_type_scat_dispersion_real
_atom_type_scat_dispersion_imag
_atom_type_scat_source
C C 0.0181 0.0091 'International Tables Vol C Tables 4.2.6.8 and 6.1.1.4'
H H 0.0000 0.0000 'International Tables Vol C Tables 4.2.6.8 and 6.1.1.4'
O O 0.0492 0.0322 'International Tables Vol C Tables 4.2.6.8 and 6.1.1.4'
Zn Zn -1.5491 0.6778 'International Tables Vol C Tables 4.2.6.8 and 6.1.1.4'

loop_
_geom_angle_atom_site_label_1
_geom_angle_atom_site_label_2
_geom_angle_atom_site_label_3
_geom_angle
_geom_angle_site_symmetry_1
_geom_angle_site_symmetry_3
O1 Zn1 O1 88.1(2) . 102
O1 Zn1 O1 87.4(2) . 118
O1 Zn1 O1 157.1(3) 102 118
O1 Zn1 O1 157.1(3) . 21
O1 Zn1 O1 87.4(2) 102 21
O1 Zn1 O1 88.1(2) 118 21
O1 Zn1 O4 101.43(13) . .
O1 Zn1 O4 101.43(13) 102 .
O1 Zn1 O4 101.43(13) 118 .
O1 Zn1 O4 101.43(13) 21 .
O1 Zn1 Zn2 78.57(13) . .
O1 Zn1 Zn2 78.57(13) 102 .
O1 Zn1 Zn2 78.57(13) 118 .
O1 Zn1 Zn2 78.57(13) 21 .
O4 Zn1 Zn2 180.00(19) . .
O2 Zn2 O2 88.0(2) 102 21
O2 Zn2 O2 155.7(3) 102 118
O2 Zn2 O2 86.9(2) 21 118
O2 Zn2 O2 86.9(2) 102 .
O2 Zn2 O2 155.7(3) 21 .
O2 Zn2 O2 88.0(2) 118 .
O2 Zn2 O3 102.15(13) 102 .
O2 Zn2 O3 102.15(13) 21 .
O2 Zn2 O3 102.15(13) 118 .
O2 Zn2 O3 102.15(13) . .
O2 Zn2 Zn1 77.85(13) 102 .
O2 Zn2 Zn1 77.85(13) 21 .
O2 Zn2 Zn1 77.85(13) 118 .
O2 Zn2 Zn1 77.85(13) . .
O3 Zn2 Zn1 180.00(17) . .
C1 O1 Zn1 129.7(4) . .
C1 O2 Zn2 130.3(4) . .
O1 C1 O2 123.5(7) . .
O1 C1 C3 117.4(6) . .
O2 C1 C3 119.1(6) . .
C3 C2 C3 117.6(7) . 116
C3 C2 H2 121.2 . .
C3 C2 H2 121.2 116 .
C2 C3 C4 122.0(5) . .
C2 C3 C1 119.3(6) . .
C4 C3 C1 118.8(5) . .
C5 C4 C3 118.9(6) . .
C5 C4 H4 120.6 . .
C3 C4 H4 120.6 . .
C6 C5 C4 119.7(4) . 116
C6 C5 C4 119.7(4) . .
C4 C5 C4 120.5(8) 116 .
C7 C6 C5 179.8(15) . .
C6 C7 C8 179.3(13) . .
C9 C8 C9 122.3(10) . 65
C9 C8 C7 118.8(5) . .
C9 C8 C7 118.8(5) 65 .
C8 C9 C8 117.5(10) 42 .
C8 C9 H9 121.3 42 .
C8 C9 H9 121.3 . .

loop_
_geom_bond_atom_site_label_1
_geom_bond_atom_site_label_2
_geom_bond_distance
_geom_bond_site_symmetry_2
Zn1 O1 2.025(4) .
Zn1 O4 2.193(7) .
Zn1 Zn2 3.0312(15) .
Zn2 O2 2.031(4) .
Zn2 O3 2.103(6) .
O1 C1 1.250(6) .
O2 C1 1.251(6) .
C1 C3 1.458(8) .
C2 C3 1.386(6) .
C2 H2 0.9500 .
C3 C4 1.397(7) .
C4 C5 1.391(7) .
C4 H4 0.9500 .
C5 C6 1.344(14) .
C5 C4 1.390(7) 116
C6 C7 1.216(16) .
C7 C8 1.511(17) .
C8 C9 1.381(13) .
C9 H9 0.9500 .
